data_4512851
loop_
_publ_author_name
'Phukan, Nithi'
'Baruah, Jubaraj B.'

_publ_section_title
;
 Polymorphs of Thiazole-Derived Imines Connected to Hydroxyaromatics
;
_journal_issue 4
_journal_name_full 'Crystal Growth &amp; Design'
_journal_page_first 1843
_journal_paper_doi 10.1021/cg501882v
_journal_volume 15
_journal_year 2015
_chemical_formula_sum 'C15 H12 N2 O S'
_chemical_formula_weight 268.34
_chemical_name_systematic
; 
 ? 
;
_space_group_IT_number 19
_symmetry_cell_setting orthorhombic
_symmetry_space_group_name_Hall 'P 2ac 2ab'
_symmetry_space_group_name_H-M 'P 21 21 21'
_atom_sites_solution_hydrogens geom
_atom_sites_solution_primary direct
_atom_sites_solution_secondary difmap
_audit_creation_method SHELXL-97
_cell_angle_alpha 90.00
_cell_angle_beta 90.00
_cell_angle_gamma 90.00
_cell_formula_units_Z 8
_cell_length_a 5.7381(3)
_cell_length_b 16.0080(7)
_cell_length_c 28.0274(13)
_cell_measurement_temperature 296(2)
_cell_volume 2574.5(2)
_computing_structure_refinement 'SHELXL-97 (Sheldrick, 1997)'
_computing_structure_solution 'SHELXS-97 (Sheldrick, 1990)'
_diffrn_ambient_temperature 296(2)
_diffrn_measured_fraction_theta_full 0.997
_diffrn_measured_fraction_theta_max 0.997
_diffrn_radiation_monochromator graphite
_diffrn_radiation_source 'fine-focus sealed tube'
_diffrn_radiation_type MoK\a
_diffrn_radiation_wavelength 0.71073
_diffrn_reflns_av_R_equivalents 0.0401
_diffrn_reflns_av_sigmaI/netI 0.0587
_diffrn_reflns_limit_h_max 5
_diffrn_reflns_limit_h_min -7
_diffrn_reflns_limit_k_max 19
_diffrn_reflns_limit_k_min -19
_diffrn_reflns_limit_l_max 27
_diffrn_reflns_limit_l_min -34
_diffrn_reflns_number 8333
_diffrn_reflns_theta_full 25.75
_diffrn_reflns_theta_max 25.75
_diffrn_reflns_theta_min 2.91
_exptl_absorpt_coefficient_mu 0.244
_exptl_absorpt_correction_T_max 0.971
_exptl_absorpt_correction_T_min 0.932
_exptl_absorpt_correction_type multi-scan
_exptl_absorpt_process_details multi-scan
_exptl_crystal_colour red
_exptl_crystal_density_diffrn 1.385
_exptl_crystal_density_method 'not measured'
_exptl_crystal_description block
_exptl_crystal_F_000 1120
_exptl_crystal_size_max 0.32
_exptl_crystal_size_mid 0.24
_exptl_crystal_size_min 0.12
_refine_diff_density_max 0.176
_refine_diff_density_min -0.204
_refine_diff_density_rms 0.042
_refine_ls_abs_structure_details 'Flack H D (1983), Acta Cryst. A39, 876-881'
_refine_ls_abs_structure_Flack -0.01(9)
_refine_ls_extinction_method none
_refine_ls_goodness_of_fit_ref 1.093
_refine_ls_hydrogen_treatment mixed
_refine_ls_matrix_type full
_refine_ls_number_parameters 417
_refine_ls_number_reflns 4592
_refine_ls_number_restraints 9
_refine_ls_restrained_S_all 1.096
_refine_ls_R_factor_all 0.0595
_refine_ls_R_factor_gt 0.0460
_refine_ls_shift/su_max 0.000
_refine_ls_shift/su_mean 0.000
_refine_ls_structure_factor_coef Fsqd
_refine_ls_weighting_details 'calc w=1/[\s^2^(Fo^2^)+(0.0400P)^2^+0.0921P] where P=(Fo^2^+2Fc^2^)/3'
_refine_ls_weighting_scheme calc
_refine_ls_wR_factor_gt 0.1018
_refine_ls_wR_factor_ref 0.1112
_reflns_number_gt 3766
_reflns_number_total 4592
_reflns_threshold_expression >2sigma(I)
_cod_data_source_file cg501882v_si_002.cif
_cod_data_source_block 2b
_cod_depositor_comments
;
The following automatic conversions were performed:

'_symmetry_cell_setting' value 'Orthorhombic' changed to
'orthorhombic' according to
/usr/data/users/saulius/crontab/automatic-downloads/rss-feeds/ACS/lib/dictionaries/cif_core.dic
dictionary named 'cif_core.dic' version 2.4.2 from 2011-04-26.

Automatic conversion script
Id: cif_fix_values 3105 2015-03-04 15:46:00Z robertas 

 Adding full bibliography for 4512848--4512851.cif.
;
_cod_original_sg_symbol_H-M 'P 21 21 21 '
_cod_database_code 4512851

loop_
_symmetry_equiv_pos_as_xyz
'x, y, z'
'-x+1/2, -y, z+1/2'
'x+1/2, -y+1/2, -z'
'-x, y+1/2, -z+1/2'

loop_
_atom_site_label
_atom_site_type_symbol
_atom_site_fract_x
_atom_site_fract_y
_atom_site_fract_z
_atom_site_U_iso_or_equiv
_atom_site_adp_type
_atom_site_occupancy
_atom_site_symmetry_multiplicity
_atom_site_calc_flag
_atom_site_refinement_flags
S2 S 0.30213(14) 0.53812(5) 0.42508(3) 0.0528(2) Uani 1 1 d .
S1 S -0.27457(16) 0.44964(5) 0.50338(3) 0.0554(2) Uani 1 1 d .
O1 O 0.2986(5) 0.63918(14) 0.52875(8) 0.0578(6) Uani 1 1 d D
O2 O -0.2456(5) 0.34151(15) 0.40261(8) 0.0629(7) Uani 1 1 d .
N4 N 0.1139(5) 0.41844(15) 0.37041(9) 0.0476(6) Uani 1 1 d .
N2 N 0.0572(4) 0.51549(15) 0.55957(9) 0.0452(6) Uani 1 1 d .
N3 N 0.4653(5) 0.48780(17) 0.34493(10) 0.0549(7) Uani 1 1 d .
C19 C 0.2958(5) 0.47647(17) 0.37466(10) 0.0427(7) Uani 1 1 d .
C21 C -0.0780(5) 0.31137(18) 0.32557(11) 0.0413(7) Uani 1 1 d .
C4 C -0.1277(5) 0.45884(19) 0.55679(11) 0.0436(7) Uani 1 1 d .
C17 C 0.5566(6) 0.58389(19) 0.40531(12) 0.0501(8) Uani 1 1 d .
N1 N -0.2032(5) 0.41116(17) 0.59085(10) 0.0582(7) Uani 1 1 d .
C7 C 0.4297(6) 0.63072(18) 0.56811(11) 0.0456(8) Uani 1 1 d .
C30 C -0.0899(6) 0.26251(18) 0.28247(11) 0.0436(7) Uani 1 1 d .
C22 C -0.2450(6) 0.29938(18) 0.36085(11) 0.0484(8) Uani 1 1 d .
C20 C 0.1027(6) 0.37311(19) 0.33225(12) 0.0453(8) Uani 1 1 d .
C2 C -0.4523(6) 0.37482(19) 0.52794(14) 0.0535(9) Uani 1 1 d .
C5 C 0.1872(6) 0.51458(18) 0.59714(12) 0.0448(7) Uani 1 1 d .
C15 C 0.5284(5) 0.56568(17) 0.64489(11) 0.0448(7) Uani 1 1 d .
C14 C 0.4900(6) 0.5100(2) 0.68321(13) 0.0566(9) Uani 1 1 d .
C6 C 0.3801(5) 0.57088(17) 0.60329(11) 0.0423(7) Uani 1 1 d .
C25 C -0.2746(6) 0.20424(18) 0.27697(12) 0.0476(8) Uani 1 1 d .
C18 C 0.6112(6) 0.5484(2) 0.36295(13) 0.0534(8) Uani 1 1 d D
C8 C 0.6233(7) 0.6835(2) 0.57248(14) 0.0519(8) Uani 1 1 d .
C26 C -0.2932(7) 0.1577(2) 0.23438(14) 0.0583(9) Uani 1 1 d D
C27 C -0.1358(7) 0.1665(2) 0.19891(15) 0.0635(10) Uani 1 1 d D
C10 C 0.7251(6) 0.61835(19) 0.64790(11) 0.0475(8) Uani 1 1 d .
C29 C 0.0734(6) 0.2690(2) 0.24484(13) 0.0522(8) Uani 1 1 d .
C24 C -0.4383(6) 0.1950(2) 0.31471(15) 0.0578(9) Uani 1 1 d .
C16 C 0.6877(6) 0.6481(2) 0.43273(13) 0.0619(9) Uani 1 1 d .
H16A H 0.8127 0.6695 0.4135 0.093 Uiso 1 1 calc R
H16B H 0.7503 0.6234 0.4612 0.093 Uiso 1 1 calc R
H16C H 0.5846 0.6930 0.4412 0.093 Uiso 1 1 calc R
C23 C -0.4241(7) 0.2403(2) 0.35508(14) 0.0578(9) Uani 1 1 d .
C28 C 0.0517(7) 0.2222(2) 0.20424(13) 0.0587(9) Uani 1 1 d .
C9 C 0.7659(7) 0.6767(2) 0.61085(14) 0.0577(9) Uani 1 1 d D
C1 C -0.6419(6) 0.3324(2) 0.50098(15) 0.0694(11) Uani 1 1 d .
H1A H -0.7207 0.2937 0.5216 0.104 Uiso 1 1 calc R
H1B H -0.5764 0.3029 0.4744 0.104 Uiso 1 1 calc R
H1C H -0.7509 0.3734 0.4896 0.104 Uiso 1 1 calc R
C13 C 0.6371(8) 0.5069(3) 0.72110(14) 0.0660(11) Uani 1 1 d .
C3 C -0.3878(7) 0.3647(2) 0.57394(16) 0.0615(10) Uani 1 1 d .
C11 C 0.8750(7) 0.6136(2) 0.68770(15) 0.0623(10) Uani 1 1 d D
C12 C 0.8338(7) 0.5588(3) 0.72390(14) 0.0689(11) Uani 1 1 d D
H5 H 0.145(5) 0.4727(18) 0.6209(11) 0.054(9) Uiso 1 1 d .
H14 H 0.356(7) 0.470(2) 0.6803(12) 0.073(11) Uiso 1 1 d .
H13 H 0.613(6) 0.472(2) 0.7457(13) 0.075(12) Uiso 1 1 d .
H12 H 0.934(5) 0.5527(19) 0.7513(8) 0.052(9) Uiso 1 1 d D
H11 H 1.003(4) 0.6479(16) 0.6905(12) 0.053(9) Uiso 1 1 d D
H9 H 0.900(4) 0.7123(17) 0.6143(13) 0.069(11) Uiso 1 1 d D
H8 H 0.660(6) 0.7189(18) 0.5482(11) 0.049(9) Uiso 1 1 d .
H1 H 0.185(5) 0.601(2) 0.5316(15) 0.101(16) Uiso 1 1 d D
H18 H 0.733(4) 0.5604(17) 0.3432(9) 0.045(9) Uiso 1 1 d D
H20 H 0.223(5) 0.3836(16) 0.3076(10) 0.044(8) Uiso 1 1 d .
H29 H 0.210(6) 0.3114(18) 0.2488(11) 0.060(10) Uiso 1 1 d .
H28 H 0.185(7) 0.230(2) 0.1806(13) 0.083(13) Uiso 1 1 d .
H26 H -0.421(3) 0.1229(14) 0.2297(10) 0.037(8) Uiso 1 1 d D
H23 H -0.530(6) 0.233(2) 0.3791(12) 0.057(10) Uiso 1 1 d .
H3 H -0.467(6) 0.335(2) 0.5979(13) 0.067(11) Uiso 1 1 d .
H24 H -0.560(6) 0.1595(19) 0.3137(12) 0.059(10) Uiso 1 1 d .
H27 H -0.143(7) 0.133(2) 0.1707(9) 0.079(12) Uiso 1 1 d D
H2 H -0.121(7) 0.381(2) 0.4012(13) 0.073(12) Uiso 1 1 d .

loop_
_atom_site_aniso_label
_atom_site_aniso_U_11
_atom_site_aniso_U_22
_atom_site_aniso_U_33
_atom_site_aniso_U_23
_atom_site_aniso_U_13
_atom_site_aniso_U_12
S2 0.0515(5) 0.0606(5) 0.0464(5) -0.0070(4) 0.0001(4) -0.0077(4)
S1 0.0521(5) 0.0640(5) 0.0502(5) 0.0020(4) -0.0082(4) -0.0072(4)
O1 0.0672(16) 0.0569(13) 0.0492(13) 0.0068(12) -0.0093(13) -0.0029(14)
O2 0.0697(17) 0.0736(15) 0.0454(13) -0.0028(12) 0.0110(14) -0.0145(15)
N4 0.0511(15) 0.0488(14) 0.0429(15) -0.0037(13) -0.0034(14) -0.0073(13)
N2 0.0445(14) 0.0432(13) 0.0479(15) -0.0033(12) -0.0043(13) 0.0038(12)
N3 0.0590(17) 0.0572(16) 0.0485(15) -0.0018(14) 0.0048(15) -0.0079(15)
C19 0.0462(17) 0.0428(15) 0.0392(16) 0.0016(13) -0.0018(16) 0.0016(15)
C21 0.0435(17) 0.0393(14) 0.0410(17) 0.0035(13) -0.0027(16) 0.0011(14)
C4 0.0403(15) 0.0431(15) 0.0473(18) 0.0005(15) -0.0021(15) 0.0086(15)
C17 0.0511(19) 0.0454(16) 0.054(2) 0.0073(16) -0.0101(18) -0.0045(16)
N1 0.0552(17) 0.0581(15) 0.0613(18) 0.0123(15) -0.0072(16) -0.0015(15)
C7 0.0517(19) 0.0408(15) 0.0442(18) -0.0047(14) 0.0029(17) 0.0066(15)
C30 0.0455(18) 0.0412(15) 0.0441(18) 0.0040(14) -0.0040(16) 0.0029(15)
C22 0.054(2) 0.0482(17) 0.0434(18) 0.0047(15) -0.0003(17) -0.0016(17)
C20 0.0458(18) 0.0463(16) 0.0438(18) 0.0033(15) 0.0002(16) 0.0029(15)
C2 0.0398(18) 0.0486(17) 0.072(2) -0.0054(18) -0.0006(18) 0.0038(15)
C5 0.0490(19) 0.0402(15) 0.0451(18) -0.0009(15) 0.0010(17) 0.0058(15)
C15 0.0449(17) 0.0427(16) 0.0468(18) -0.0035(15) 0.0031(16) 0.0079(14)
C14 0.053(2) 0.063(2) 0.054(2) 0.0084(18) -0.0076(19) -0.0036(19)
C6 0.0425(16) 0.0397(15) 0.0449(18) -0.0053(14) -0.0011(15) 0.0044(14)
C25 0.0476(19) 0.0422(16) 0.0530(19) 0.0034(15) -0.0075(18) -0.0006(15)
C18 0.0490(19) 0.0547(19) 0.057(2) 0.0045(18) 0.0071(18) -0.0082(18)
C8 0.059(2) 0.0475(17) 0.049(2) 0.0006(17) 0.009(2) -0.0024(17)
C26 0.056(2) 0.0492(19) 0.070(2) -0.0055(18) -0.011(2) -0.0004(19)
C27 0.073(3) 0.057(2) 0.060(2) -0.016(2) -0.016(2) 0.006(2)
C10 0.0442(18) 0.0503(17) 0.0480(18) -0.0087(15) 0.0039(17) -0.0021(16)
C29 0.052(2) 0.0524(19) 0.052(2) 0.0002(17) 0.0007(19) -0.0031(17)
C24 0.048(2) 0.052(2) 0.073(3) 0.003(2) -0.001(2) -0.0119(18)
C16 0.064(2) 0.0524(18) 0.069(2) 0.0010(18) -0.005(2) -0.0078(18)
C23 0.056(2) 0.061(2) 0.057(2) 0.009(2) 0.009(2) -0.0043(19)
C28 0.066(2) 0.059(2) 0.051(2) -0.0096(18) 0.000(2) 0.004(2)
C9 0.051(2) 0.0567(19) 0.065(2) -0.0119(18) 0.003(2) -0.0081(19)
C1 0.049(2) 0.069(2) 0.091(3) -0.011(2) -0.010(2) -0.0055(18)
C13 0.074(3) 0.073(3) 0.051(2) 0.012(2) -0.007(2) 0.000(2)
C3 0.055(2) 0.057(2) 0.073(3) 0.018(2) -0.002(2) -0.0027(18)
C11 0.047(2) 0.075(2) 0.065(2) -0.008(2) -0.011(2) -0.0053(19)
C12 0.064(2) 0.087(3) 0.056(2) 0.001(2) -0.018(2) 0.007(2)

loop_
_atom_type_symbol
_atom_type_description
_atom_type_scat_dispersion_real
_atom_type_scat_dispersion_imag
_atom_type_scat_source
C C 0.0033 0.0016 'International Tables Vol C Tables 4.2.6.8 and 6.1.1.4'
H H 0.0000 0.0000 'International Tables Vol C Tables 4.2.6.8 and 6.1.1.4'
N N 0.0061 0.0033 'International Tables Vol C Tables 4.2.6.8 and 6.1.1.4'
O O 0.0106 0.0060 'International Tables Vol C Tables 4.2.6.8 and 6.1.1.4'
S S 0.1246 0.1234 'International Tables Vol C Tables 4.2.6.8 and 6.1.1.4'

loop_
_geom_angle_atom_site_label_1
_geom_angle_atom_site_label_2
_geom_angle_atom_site_label_3
_geom_angle
C19 S2 C17 89.86(16)
C2 S1 C4 90.10(17)
C20 N4 C19 118.6(3)
C5 N2 C4 118.5(3)
C19 N3 C18 108.6(3)
N3 C19 N4 126.7(3)
N3 C19 S2 115.6(2)
N4 C19 S2 117.7(2)
C22 C21 C30 119.3(3)
C22 C21 C20 119.8(3)
C30 C21 C20 120.9(3)
N1 C4 N2 126.5(3)
N1 C4 S1 115.2(2)
N2 C4 S1 118.3(2)
C18 C17 C16 128.8(3)
C18 C17 S2 107.4(2)
C16 C17 S2 123.7(3)
C4 N1 C3 108.7(3)
O1 C7 C8 117.1(3)
O1 C7 C6 122.2(3)
C8 C7 C6 120.7(3)
C29 C30 C25 117.5(3)
C29 C30 C21 123.6(3)
C25 C30 C21 118.9(3)
O2 C22 C21 123.3(3)
O2 C22 C23 115.7(3)
C21 C22 C23 121.0(3)
N4 C20 C21 121.8(3)
C3 C2 C1 129.0(3)
C3 C2 S1 107.7(3)
C1 C2 S1 123.3(3)
N2 C5 C6 122.4(3)
C10 C15 C14 117.2(3)
C10 C15 C6 119.0(3)
C14 C15 C6 123.9(3)
C13 C14 C15 121.4(4)
C7 C6 C5 120.0(3)
C7 C6 C15 119.1(3)
C5 C6 C15 120.9(3)
C26 C25 C30 119.7(3)
C26 C25 C24 121.6(3)
C30 C25 C24 118.7(3)
C17 C18 N3 118.5(3)
C9 C8 C7 120.0(3)
C27 C26 C25 121.2(3)
C26 C27 C28 120.0(3)
C11 C10 C15 120.1(3)
C11 C10 C9 121.0(3)
C15 C10 C9 118.8(3)
C28 C29 C30 121.3(3)
C23 C24 C25 121.9(3)
C24 C23 C22 120.2(4)
C29 C28 C27 120.3(4)
C8 C9 C10 122.4(3)
C14 C13 C12 121.5(4)
C2 C3 N1 118.3(4)
C12 C11 C10 121.2(4)
C11 C12 C13 118.7(4)

loop_
_geom_bond_atom_site_label_1
_geom_bond_atom_site_label_2
_geom_bond_distance
S2 C19 1.724(3)
S2 C17 1.725(3)
S1 C2 1.717(3)
S1 C4 1.724(3)
O1 C7 1.342(4)
O2 C22 1.351(4)
N4 C20 1.294(4)
N4 C19 1.402(4)
N2 C5 1.290(4)
N2 C4 1.398(4)
N3 C19 1.294(4)
N3 C18 1.377(4)
C21 C22 1.391(4)
C21 C30 1.441(4)
C21 C20 1.445(4)
C4 N1 1.297(4)
C17 C18 1.353(5)
C17 C16 1.488(4)
N1 C3 1.379(5)
C7 C8 1.401(5)
C7 C6 1.404(4)
C30 C29 1.414(4)
C30 C25 1.420(4)
C22 C23 1.405(5)
C2 C3 1.351(5)
C2 C1 1.488(5)
C5 C6 1.438(4)
C15 C10 1.412(4)
C15 C14 1.413(4)
C15 C6 1.446(4)
C14 C13 1.358(5)
C25 C26 1.411(5)
C25 C24 1.422(5)
C8 C9 1.355(5)
C26 C27 1.350(5)
C27 C28 1.405(5)
C10 C11 1.411(5)
C10 C9 1.416(5)
C29 C28 1.368(5)
C24 C23 1.347(5)
C13 C12 1.404(6)
C11 C12 1.361(5)
